data_7128607
loop_
_publ_author_name
'van Wyk, Lisa M.'
'Loots, Leigh'
'Barbour, Leonard J.'

_publ_section_title
;
 Tuning extreme anisotropic thermal expansion in 1D coordination polymers
 through metal selection and solid solutions.
;
_journal_issue 62
_journal_name_full 'Chemical communications (Cambridge, England)'
_journal_page_first 7693
_journal_page_last 7696
_journal_paper_doi 10.1039/d1cc01717a
_journal_volume 57
_journal_year 2021
_chemical_formula_moiety 'C24 H16 Cd0.17 N2 Ni0.83 O4'
_chemical_formula_sum 'C24 H16 Cd0.17 N2 Ni0.83 O4'
_chemical_formula_weight 464.22
_chemical_name_common CdNiCP_LTphase
_space_group_crystal_system monoclinic
_space_group_IT_number 14
_space_group_name_Hall '-P 2yn'
_space_group_name_H-M_alt 'P 1 21/n 1'
_atom_sites_solution_hydrogens geom
_atom_sites_solution_primary 'dual space'
_atom_sites_solution_secondary difmap
_audit_creation_method SHELXL-2018/3
_audit_update_record
;
2020-10-08 deposited with the CCDC.	2021-07-05 downloaded from the CCDC.
;
_cell_angle_alpha 90
_cell_angle_beta 98.1530(10)
_cell_angle_gamma 90
_cell_formula_units_Z 4
_cell_length_a 7.5011(3)
_cell_length_b 25.9846(10)
_cell_length_c 16.5982(7)
_cell_measurement_reflns_used 9907
_cell_measurement_temperature 100(2)
_cell_measurement_theta_max 26.55
_cell_measurement_theta_min 2.48
_cell_volume 3202.5(2)
_computing_cell_refinement 'SAINT V8.37A (Bruker, 2016)'
_computing_data_collection 'APEX3 (Bruker, 2017)'
_computing_data_reduction 'SAINT V8.37A (Bruker, 2016)'
_computing_molecular_graphics 'X-Seed (Barbour, 2001; Atwood & Barbour, 2003)'
_computing_structure_refinement 'SHELXL-2018/3 (Sheldrick, 2018)'
_computing_structure_solution 'SHELXT 2018/2 (Sheldrick, 2018)'
_diffrn_ambient_temperature 100(2)
_diffrn_measured_fraction_theta_full 0.999
_diffrn_measured_fraction_theta_max 0.999
_diffrn_measurement_device_type 'Bruker APEX DUO CCD'
_diffrn_measurement_method '\f and \w scans'
_diffrn_radiation_type MoK\a
_diffrn_radiation_wavelength 0.71073
_diffrn_reflns_av_R_equivalents 0.0723
_diffrn_reflns_av_unetI/netI 0.0362
_diffrn_reflns_Laue_measured_fraction_full 0.999
_diffrn_reflns_Laue_measured_fraction_max 0.999
_diffrn_reflns_limit_h_max 9
_diffrn_reflns_limit_h_min -9
_diffrn_reflns_limit_k_max 32
_diffrn_reflns_limit_k_min -32
_diffrn_reflns_limit_l_max 20
_diffrn_reflns_limit_l_min -20
_diffrn_reflns_number 55707
_diffrn_reflns_point_group_measured_fraction_full 0.999
_diffrn_reflns_point_group_measured_fraction_max 0.999
_diffrn_reflns_theta_full 25.242
_diffrn_reflns_theta_max 26.022
_diffrn_reflns_theta_min 1.466
_diffrn_source 'microfocus sealed tube'
_exptl_absorpt_coefficient_mu 0.641
_exptl_absorpt_correction_T_max 0.7457
_exptl_absorpt_correction_T_min 0.6591
_exptl_absorpt_correction_type multi-scan
_exptl_absorpt_process_details 'SADABS, 2016/2'
_exptl_crystal_colour Green
_exptl_crystal_density_diffrn 0.963
_exptl_crystal_description Rod
_exptl_crystal_F_000 949.6
_exptl_crystal_size_max 0.316
_exptl_crystal_size_mid 0.111
_exptl_crystal_size_min 0.064
_refine_diff_density_max 0.874
_refine_diff_density_min -1.053
_refine_diff_density_rms 0.088
_refine_ls_extinction_method none
_refine_ls_goodness_of_fit_ref 1.120
_refine_ls_hydrogen_treatment constr
_refine_ls_matrix_type full
_refine_ls_number_parameters 561
_refine_ls_number_reflns 6303
_refine_ls_number_restraints 1610
_refine_ls_restrained_S_all 0.999
_refine_ls_R_factor_all 0.0709
_refine_ls_R_factor_gt 0.0628
_refine_ls_shift/su_max 0.000
_refine_ls_shift/su_mean 0.000
_refine_ls_structure_factor_coef Fsqd
_refine_ls_weighting_details 'w=1/[\s^2^(Fo^2^)+(0.0558P)^2^+8.4854P] where P=(Fo^2^+2Fc^2^)/3'
_refine_ls_weighting_scheme calc
_refine_ls_wR_factor_gt 0.1500
_refine_ls_wR_factor_ref 0.1537
_reflns_Friedel_coverage 0.000
_reflns_number_gt 5475
_reflns_number_total 6303
_reflns_threshold_expression 'I > 2\s(I)'
_cod_data_source_file d1cc01717a3.cif
_cod_data_source_block CdNiCP_LTphase
_cod_depositor_comments 'Adding full bibliography for 7128604--7128617.cif.'
_cod_original_sg_symbol_H-M 'P 21/n'
_cod_database_code 7128607
_shelx_shelxl_version_number 2018/3
_shelx_space_group_comment
;
The symmetry employed for this shelxl refinement is uniquely defined
by the following loop, which should always be used as a source of
symmetry information in preference to the above space-group names.
They are only intended as comments.
;
_shelx_estimated_absorpt_t_min 0.823
_shelx_estimated_absorpt_t_max 0.960

loop_
_space_group_symop_operation_xyz
'x, y, z'
'-x+1/2, y+1/2, -z+1/2'
'-x, -y, -z'
'x-1/2, -y-1/2, z-1/2'

loop_
_atom_site_label
_atom_site_type_symbol
_atom_site_fract_x
_atom_site_fract_y
_atom_site_fract_z
_atom_site_U_iso_or_equiv
_atom_site_adp_type
_atom_site_occupancy
_atom_site_site_symmetry_order
_atom_site_calc_flag
_atom_site_refinement_flags_posn
_atom_site_refinement_flags_adp
_atom_site_refinement_flags_occupancy
_atom_site_disorder_assembly
_atom_site_disorder_group
Cd1 Cd 1.2073(18) 0.3861(5) 0.4292(5) 0.0148(9) Uani 0.17 1 d . U P . .
Ni1 Ni 1.2238(6) 0.38967(19) 0.4275(2) 0.0241(8) Uani 0.83 1 d . U P . .
O1A O 0.946(3) 0.3754(9) 0.3892(10) 0.022(3) Uani 0.496(5) 1 d D U P A 1
O2A O 1.1310(17) 0.3554(8) 0.3028(10) 0.047(4) Uani 0.496(5) 1 d D U P A 1
O3A O -0.2115(12) 0.1877(4) -0.0146(6) 0.034(2) Uani 0.496(5) 1 d D U P A 1
O4A O -0.006(3) 0.1352(6) -0.0471(12) 0.021(3) Uani 0.496(5) 1 d D U P A 1
C1A C 0.9717(16) 0.3602(7) 0.3188(8) 0.029(3) Uani 0.496(5) 1 d D U P A 1
C2A C 0.8142(12) 0.3437(4) 0.2579(6) 0.030(2) Uani 0.496(5) 1 d D U P A 1
C3A C 0.6387(14) 0.3471(7) 0.2771(10) 0.029(4) Uani 0.496(5) 1 d D U P A 1
H3A H 0.617140 0.364161 0.325422 0.035 Uiso 0.496(5) 1 calc R U P A 1
C4A C 0.4973(15) 0.3257(4) 0.2259(6) 0.028(3) Uani 0.496(5) 1 d D U P A 1
H4A H 0.378493 0.328332 0.239133 0.033 Uiso 0.496(5) 1 calc R U P A 1
C5A C 0.5264(9) 0.3004(3) 0.1553(5) 0.0321(18) Uani 0.496(5) 1 d D U P A 1
C6A C 0.7004(10) 0.2996(4) 0.1343(5) 0.039(2) Uani 0.496(5) 1 d D U P A 1
H6A H 0.721124 0.284234 0.084501 0.047 Uiso 0.496(5) 1 calc R U P A 1
C7A C 0.8438(10) 0.3213(3) 0.1859(5) 0.036(2) Uani 0.496(5) 1 d D U P A 1
H7A H 0.961744 0.320502 0.171291 0.043 Uiso 0.496(5) 1 calc R U P A 1
C8A C 0.3794(9) 0.2716(4) 0.1053(6) 0.0338(18) Uani 0.496(5) 1 d D U P A 1
C9A C 0.1976(10) 0.2867(3) 0.0993(6) 0.039(2) Uani 0.496(5) 1 d D U P A 1
H9A H 0.167982 0.318236 0.123259 0.047 Uiso 0.496(5) 1 calc R U P A 1
C10A C 0.0638(10) 0.2569(3) 0.0598(5) 0.037(2) Uani 0.496(5) 1 d D U P A 1
H10A H -0.057436 0.268341 0.055878 0.045 Uiso 0.496(5) 1 calc R U P A 1
C11A C 0.1001(10) 0.2101(3) 0.0250(5) 0.0253(17) Uani 0.496(5) 1 d D U P A 1
C12A C 0.2788(15) 0.1974(10) 0.0242(17) 0.030(4) Uani 0.496(5) 1 d D U P A 1
H12A H 0.307846 0.167257 -0.003523 0.036 Uiso 0.496(5) 1 calc R U P A 1
C13A C 0.4160(18) 0.2279(5) 0.0631(10) 0.030(4) Uani 0.496(5) 1 d D U P A 1
H13A H 0.537605 0.218518 0.060815 0.036 Uiso 0.496(5) 1 calc R U P A 1
C14A C -0.0451(12) 0.1757(4) -0.0135(6) 0.023(2) Uani 0.496(5) 1 d D U P A 1
N1A N 1.247(3) 0.4609(3) 0.3767(5) 0.0240(18) Uani 0.69(3) 1 d D U P A 3
N2A N 1.218(3) 0.4376(4) 0.5289(6) 0.0266(18) Uani 0.69(3) 1 d D U P A 3
C15A C 1.257(3) 0.4691(4) 0.2989(6) 0.035(2) Uani 0.69(3) 1 d D U P A 3
H15A H 1.243935 0.440639 0.262553 0.042 Uiso 0.69(3) 1 calc R U P A 3
C16A C 1.288(2) 0.5177(5) 0.2680(7) 0.043(2) Uani 0.69(3) 1 d D U P A 3
H16A H 1.291608 0.522685 0.211611 0.051 Uiso 0.69(3) 1 calc R U P A 3
C17A C 1.3119(17) 0.5574(4) 0.3208(9) 0.043(3) Uani 0.69(3) 1 d D U P A 3
H17A H 1.336746 0.590681 0.301625 0.052 Uiso 0.69(3) 1 calc R U P A 3
C18A C 1.3008(17) 0.5502(3) 0.4029(8) 0.035(2) Uani 0.69(3) 1 d D U P A 3
H18A H 1.316303 0.578158 0.440160 0.042 Uiso 0.69(3) 1 calc R U P A 3
C19A C 1.2660(16) 0.5007(3) 0.4285(6) 0.0262(16) Uani 0.69(3) 1 d D U P A 3
C20A C 1.2467(17) 0.4879(3) 0.5145(5) 0.0206(16) Uani 0.69(3) 1 d D U P A 3
C21A C 1.2573(13) 0.5244(4) 0.5769(6) 0.0278(18) Uani 0.69(3) 1 d D U P A 3
H21A H 1.282428 0.559468 0.566849 0.033 Uiso 0.69(3) 1 calc R U P A 3
C22A C 1.2308(12) 0.5085(5) 0.6525(6) 0.032(2) Uani 0.69(3) 1 d D U P A 3
H22A H 1.236560 0.532988 0.695303 0.039 Uiso 0.69(3) 1 calc R U P A 3
C23A C 1.1963(13) 0.4584(6) 0.6683(5) 0.034(2) Uani 0.69(3) 1 d D U P A 3
H23A H 1.175767 0.447535 0.720841 0.040 Uiso 0.69(3) 1 calc R U P A 3
C24A C 1.192(2) 0.4236(5) 0.6037(5) 0.0312(19) Uani 0.69(3) 1 d D U P A 3
H24A H 1.170249 0.388374 0.613568 0.037 Uiso 0.69(3) 1 calc R U P A 3
O1B O 0.944(3) 0.3813(10) 0.3931(12) 0.030(4) Uani 0.504(5) 1 d D U P A 2
O2B O 1.1456(17) 0.3457(7) 0.3245(9) 0.029(2) Uani 0.504(5) 1 d D U P A 2
O3B O -0.2047(11) 0.1731(3) 0.0119(6) 0.0234(17) Uani 0.504(5) 1 d D U P A 2
O4B O -0.009(3) 0.1267(5) -0.0427(12) 0.021(3) Uani 0.504(5) 1 d D U P A 2
C1B C 0.9837(17) 0.3508(6) 0.3378(7) 0.025(3) Uani 0.504(5) 1 d D U P A 2
C2B C 0.8336(11) 0.3235(4) 0.2851(5) 0.0279(19) Uani 0.504(5) 1 d D U P A 2
C3B C 0.6547(14) 0.3367(7) 0.2914(9) 0.023(3) Uani 0.504(5) 1 d D U P A 2
H3B H 0.629347 0.363257 0.327367 0.028 Uiso 0.504(5) 1 calc R U P A 2
C4B C 0.5157(16) 0.3107(4) 0.2449(6) 0.027(3) Uani 0.504(5) 1 d D U P A 2
H4B H 0.394892 0.320155 0.248797 0.032 Uiso 0.504(5) 1 calc R U P A 2
C5B C 0.5480(9) 0.2712(3) 0.1929(5) 0.0278(16) Uani 0.504(5) 1 d D U P A 2
C6B C 0.7272(10) 0.2570(4) 0.1900(6) 0.044(2) Uani 0.504(5) 1 d D U P A 2
H6B H 0.752360 0.229274 0.156007 0.053 Uiso 0.504(5) 1 calc R U P A 2
C7B C 0.8692(10) 0.2829(3) 0.2361(5) 0.037(2) Uani 0.504(5) 1 d D U P A 2
H7B H 0.990041 0.272774 0.233704 0.045 Uiso 0.504(5) 1 calc R U P A 2
C8B C 0.3969(9) 0.2432(3) 0.1435(5) 0.0257(16) Uani 0.504(5) 1 d D U P A 2
C9B C 0.2244(9) 0.2416(3) 0.1684(5) 0.0357(19) Uani 0.504(5) 1 d D U P A 2
H9B H 0.205770 0.258332 0.217423 0.043 Uiso 0.504(5) 1 calc R U P A 2
C10B C 0.0838(9) 0.2164(3) 0.1235(5) 0.0327(18) Uani 0.504(5) 1 d D U P A 2
H10B H -0.031850 0.217159 0.140584 0.039 Uiso 0.504(5) 1 calc R U P A 2
C11B C 0.1079(10) 0.1898(3) 0.0533(5) 0.0237(16) Uani 0.504(5) 1 d D U P A 2
C12B C 0.2781(15) 0.1890(9) 0.0314(16) 0.024(3) Uani 0.504(5) 1 d D U P A 2
H12B H 0.298184 0.170058 -0.015424 0.029 Uiso 0.504(5) 1 calc R U P A 2
C13B C 0.4210(17) 0.2149(5) 0.0759(8) 0.021(3) Uani 0.504(5) 1 d D U P A 2
H13B H 0.537047 0.213126 0.059329 0.025 Uiso 0.504(5) 1 calc R U P A 2
C14B C -0.0420(13) 0.1616(4) 0.0042(6) 0.020(2) Uani 0.504(5) 1 d D U P A 2
N1B N 1.255(7) 0.4607(8) 0.3877(12) 0.032(4) Uani 0.31(3) 1 d D U P A 4
N2B N 1.209(6) 0.4265(8) 0.5331(11) 0.025(4) Uani 0.31(3) 1 d D U P A 4
C15B C 1.275(6) 0.4748(9) 0.3129(13) 0.041(5) Uani 0.31(3) 1 d D U P A 4
H15B H 1.273007 0.448903 0.272394 0.049 Uiso 0.31(3) 1 calc R U P A 4
C16B C 1.297(5) 0.5258(10) 0.2905(14) 0.047(5) Uani 0.31(3) 1 d D U P A 4
H16B H 1.307615 0.534984 0.235942 0.057 Uiso 0.31(3) 1 calc R U P A 4
C17B C 1.303(4) 0.5617(8) 0.3497(17) 0.045(5) Uani 0.31(3) 1 d D U P A 4
H17B H 1.326696 0.596528 0.337363 0.054 Uiso 0.31(3) 1 calc R U P A 4
C18B C 1.276(4) 0.5487(7) 0.4279(15) 0.034(4) Uani 0.31(3) 1 d D U P A 4
H18B H 1.272139 0.574396 0.468387 0.041 Uiso 0.31(3) 1 calc R U P A 4
C19B C 1.255(5) 0.4968(7) 0.4453(12) 0.028(4) Uani 0.31(3) 1 d D U P A 4
C20B C 1.231(4) 0.4778(8) 0.5277(10) 0.027(3) Uani 0.31(3) 1 d D U P A 4
C21B C 1.228(4) 0.5111(8) 0.5938(12) 0.034(4) Uani 0.31(3) 1 d D U P A 4
H21B H 1.238715 0.547289 0.588158 0.040 Uiso 0.31(3) 1 calc R U P A 4
C22B C 1.208(3) 0.4893(10) 0.6664(11) 0.038(4) Uani 0.31(3) 1 d D U P A 4
H22B H 1.205719 0.510788 0.712565 0.045 Uiso 0.31(3) 1 calc R U P A 4
C23B C 1.192(4) 0.4376(11) 0.6747(10) 0.035(4) Uani 0.31(3) 1 d D U P A 4
H23B H 1.179834 0.422823 0.726036 0.042 Uiso 0.31(3) 1 calc R U P A 4
C24B C 1.193(5) 0.4068(9) 0.6059(11) 0.031(4) Uani 0.31(3) 1 d D U P A 4
H24B H 1.181410 0.370585 0.611091 0.037 Uiso 0.31(3) 1 calc R U P A 4

loop_
_atom_site_aniso_label
_atom_site_aniso_U_11
_atom_site_aniso_U_22
_atom_site_aniso_U_33
_atom_site_aniso_U_23
_atom_site_aniso_U_13
_atom_site_aniso_U_12
Cd1 0.0063(13) 0.0202(14) 0.0178(17) 0.0008(9) 0.0011(8) -0.0056(13)
Ni1 0.0140(12) 0.0240(10) 0.0355(9) -0.0015(5) 0.0076(5) -0.0041(7)
O1A 0.023(6) 0.018(5) 0.029(5) 0.006(4) 0.017(4) 0.011(4)
O2A 0.022(4) 0.061(10) 0.061(9) -0.036(7) 0.023(5) -0.016(4)
O3A 0.022(3) 0.033(5) 0.050(6) -0.008(4) 0.012(3) 0.005(3)
O4A 0.016(4) 0.021(4) 0.027(4) 0.000(4) 0.004(3) 0.000(3)
C1A 0.020(4) 0.030(6) 0.038(5) -0.010(5) 0.014(4) -0.002(4)
C2A 0.021(3) 0.030(5) 0.043(5) -0.016(4) 0.013(3) -0.005(3)
C3A 0.017(4) 0.032(8) 0.041(7) -0.007(6) 0.013(4) 0.000(4)
C4A 0.018(4) 0.029(6) 0.039(5) -0.012(5) 0.013(4) 0.002(4)
C5A 0.020(3) 0.035(4) 0.043(4) -0.013(4) 0.010(3) 0.003(3)
C6A 0.025(3) 0.050(5) 0.045(5) -0.025(4) 0.013(3) -0.005(3)
C7A 0.023(3) 0.042(5) 0.045(4) -0.022(4) 0.012(3) -0.008(3)
C8A 0.022(3) 0.039(4) 0.040(4) -0.013(4) 0.004(3) 0.004(3)
C9A 0.030(4) 0.037(4) 0.052(5) -0.014(4) 0.010(3) 0.002(3)
C10A 0.024(3) 0.040(4) 0.048(5) -0.016(4) 0.005(3) 0.008(3)
C11A 0.020(3) 0.031(4) 0.026(4) -0.006(3) 0.011(3) 0.000(3)
C12A 0.020(4) 0.037(9) 0.036(7) -0.014(8) 0.014(4) 0.004(4)
C13A 0.018(4) 0.027(6) 0.046(7) -0.005(6) 0.008(4) 0.004(4)
C14A 0.020(3) 0.024(4) 0.028(5) -0.002(4) 0.012(3) 0.003(3)
N1A 0.014(4) 0.032(3) 0.024(3) 0.006(2) -0.001(3) 0.000(3)
N2A 0.019(4) 0.031(4) 0.029(3) 0.000(3) 0.002(2) -0.011(4)
C15A 0.025(5) 0.049(4) 0.030(3) 0.005(3) 0.001(4) -0.003(3)
C16A 0.043(4) 0.053(5) 0.031(5) 0.013(4) 0.000(5) -0.007(4)
C17A 0.046(4) 0.042(4) 0.039(6) 0.017(4) -0.004(5) -0.009(4)
C18A 0.037(5) 0.035(3) 0.031(5) 0.009(3) -0.003(4) -0.004(3)
C19A 0.010(3) 0.035(3) 0.032(4) 0.006(3) -0.002(3) -0.001(2)
C20A 0.008(3) 0.025(3) 0.028(3) -0.001(2) 0.000(2) -0.001(2)
C21A 0.020(4) 0.030(4) 0.034(4) -0.002(3) 0.005(3) 0.003(3)
C22A 0.029(3) 0.036(5) 0.033(4) -0.009(4) 0.008(3) 0.006(3)
C23A 0.030(3) 0.036(6) 0.035(3) 0.003(4) 0.006(3) 0.000(5)
C24A 0.029(3) 0.032(4) 0.033(4) 0.001(3) 0.005(3) -0.008(5)
O1B 0.027(6) 0.024(6) 0.040(5) -0.012(4) 0.007(4) -0.007(4)
O2B 0.020(3) 0.037(5) 0.031(5) -0.009(4) 0.010(3) -0.003(3)
O3B 0.016(3) 0.016(4) 0.040(5) 0.002(3) 0.012(3) -0.002(2)
O4B 0.015(3) 0.021(4) 0.027(4) 0.004(3) 0.006(3) 0.002(3)
C1B 0.020(3) 0.027(6) 0.028(5) -0.007(5) 0.004(3) -0.006(3)
C2B 0.022(3) 0.034(5) 0.029(4) -0.009(3) 0.006(3) -0.002(3)
C3B 0.022(4) 0.023(6) 0.025(5) -0.009(5) 0.005(3) 0.000(3)
C4B 0.021(4) 0.029(5) 0.030(5) -0.004(4) 0.003(3) 0.004(4)
C5B 0.021(3) 0.035(4) 0.028(4) -0.011(3) 0.006(3) -0.002(3)
C6B 0.022(3) 0.048(5) 0.063(5) -0.026(4) 0.010(3) 0.000(3)
C7B 0.019(3) 0.043(4) 0.052(5) -0.018(4) 0.011(3) -0.003(3)
C8B 0.014(3) 0.030(4) 0.036(4) -0.011(3) 0.011(3) -0.004(3)
C9B 0.018(3) 0.049(5) 0.043(4) -0.021(4) 0.015(3) -0.006(3)
C10B 0.009(3) 0.046(4) 0.044(4) -0.013(3) 0.007(3) -0.005(3)
C11B 0.022(3) 0.017(4) 0.034(4) 0.002(3) 0.009(3) -0.003(3)
C12B 0.019(4) 0.022(6) 0.030(6) -0.005(5) 0.005(3) 0.001(3)
C13B 0.017(4) 0.024(6) 0.023(4) -0.002(4) 0.005(3) 0.005(4)
C14B 0.019(3) 0.020(4) 0.024(4) 0.004(3) 0.009(3) 0.000(3)
N1B 0.016(9) 0.048(7) 0.030(6) -0.006(5) 0.001(7) 0.005(7)
N2B 0.012(7) 0.034(6) 0.026(6) -0.002(5) -0.004(5) -0.006(7)
C15B 0.028(10) 0.060(7) 0.035(7) -0.001(7) 0.002(8) 0.001(7)
C16B 0.045(9) 0.060(8) 0.033(9) -0.002(7) -0.004(9) -0.007(8)
C17B 0.049(9) 0.049(7) 0.034(10) 0.003(7) -0.001(9) -0.012(7)
C18B 0.026(8) 0.040(6) 0.033(9) 0.008(6) -0.007(8) 0.000(5)
C19B 0.021(5) 0.032(5) 0.031(5) 0.001(4) -0.002(4) 0.002(4)
C20B 0.012(7) 0.035(7) 0.031(5) 0.001(5) -0.004(5) 0.000(6)
C21B 0.028(8) 0.034(7) 0.038(7) 0.002(6) 0.002(6) 0.008(6)
C22B 0.037(8) 0.038(9) 0.035(6) 0.003(7) -0.001(6) 0.004(9)
C23B 0.032(7) 0.042(9) 0.029(6) 0.002(7) -0.003(5) 0.004(9)
C24B 0.024(7) 0.041(8) 0.030(6) 0.001(6) 0.007(5) -0.007(9)

loop_
_atom_type_symbol
_atom_type_description
_atom_type_scat_dispersion_real
_atom_type_scat_dispersion_imag
_atom_type_scat_source
C C 0.0033 0.0016 'International Tables Vol C Tables 4.2.6.8 and 6.1.1.4'
H H 0.0000 0.0000 'International Tables Vol C Tables 4.2.6.8 and 6.1.1.4'
N N 0.0061 0.0033 'International Tables Vol C Tables 4.2.6.8 and 6.1.1.4'
O O 0.0106 0.0060 'International Tables Vol C Tables 4.2.6.8 and 6.1.1.4'
Ni Ni 0.3393 1.1124 'International Tables Vol C Tables 4.2.6.8 and 6.1.1.4'
Cd Cd -0.8075 1.2024 'International Tables Vol C Tables 4.2.6.8 and 6.1.1.4'

loop_
_geom_angle_atom_site_label_1
_geom_angle_atom_site_label_2
_geom_angle_atom_site_label_3
_geom_angle
_geom_angle_site_symmetry_1
_geom_angle_site_symmetry_3
_geom_angle_publ_flag
O1B Cd1 O2B 67.2(5) . . ?
O1A Cd1 O3B 108.5(10) . 4_766 ?
N2B Cd1 N1B 79.6(8) . . ?
O1B Cd1 O4B 166.6(11) . 4_766 ?
O1A Cd1 O4B 161.8(10) . 4_766 ?
N2B Cd1 O4B 90.5(15) . 4_766 ?
O2B Cd1 O4B 101.9(9) . 4_766 ?
O3B Cd1 O4B 62.2(4) 4_766 4_766 ?
N1B Cd1 O4B 90.1(15) . 4_766 ?
N2A Cd1 O4B 90.0(9) . 4_766 ?
N2A Cd1 N1A 75.8(5) . . ?
O1A Cd1 O3A 102.8(10) . 4_766 ?
O1A Cd1 O4A 155.9(10) . 4_766 ?
O3A Cd1 O4A 59.8(4) 4_766 4_766 ?
O1A Cd1 O2A 62.1(5) . . ?
O3A Cd1 O2A 96.1(7) 4_766 . ?
O4A Cd1 O2A 101.0(8) 4_766 . ?
N1B Ni1 N2B 82.7(7) . . ?
N1B Ni1 O4B 96.6(15) . 4_766 ?
N2B Ni1 O4B 93.5(14) . 4_766 ?
O4B Ni1 O2B 103.8(7) 4_766 . ?
N1A Ni1 N2A 78.9(3) . . ?
O4B Ni1 O1B 162.0(8) 4_766 . ?
O2B Ni1 O1B 64.2(4) . . ?
O4A Ni1 O1A 151.6(8) 4_766 . ?
O4A Ni1 O3B 59.9(4) 4_766 4_766 ?
O1A Ni1 O3B 101.8(7) . 4_766 ?
O4A Ni1 O3A 60.0(3) 4_766 4_766 ?
O1A Ni1 O3A 96.6(7) . 4_766 ?
O4A Ni1 O2A 102.9(7) 4_766 . ?
O1A Ni1 O2A 59.9(4) . . ?
O3A Ni1 O2A 93.4(5) 4_766 . ?
C1A O1A Cd1 94.4(11) . . ?
C1A O1A Ni1 93.3(10) . . ?
C1A O2A Cd1 83.8(10) . . ?
C1A O2A Ni1 86.9(9) . . ?
C14A O3A Cd1 90.2(7) . 4_465 ?
C14A O3A Ni1 86.5(6) . 4_465 ?
C14A O4A Ni1 93.7(11) . 4_465 ?
C14A O4A Cd1 90.2(11) . 4_465 ?
O2A C1A O1A 119.7(13) . . ?
O2A C1A C2A 120.3(11) . . ?
O1A C1A C2A 119.8(12) . . ?
C7A C2A C3A 119.8(8) . . ?
C7A C2A C1A 119.8(8) . . ?
C3A C2A C1A 120.2(9) . . ?
C4A C3A C2A 120.0(11) . . ?
C4A C3A H3A 120.0 . . ?
C2A C3A H3A 120.0 . . ?
C3A C4A C5A 120.8(10) . . ?
C3A C4A H4A 119.6 . . ?
C5A C4A H4A 119.6 . . ?
C4A C5A C6A 118.8(8) . . ?
C4A C5A C8A 121.1(7) . . ?
C6A C5A C8A 119.9(7) . . ?
C7A C6A C5A 120.4(7) . . ?
C7A C6A H6A 119.8 . . ?
C5A C6A H6A 119.8 . . ?
C2A C7A C6A 119.9(7) . . ?
C2A C7A H7A 120.0 . . ?
C6A C7A H7A 120.0 . . ?
C13A C8A C9A 116.9(8) . . ?
C13A C8A C5A 120.8(8) . . ?
C9A C8A C5A 122.3(7) . . ?
C10A C9A C8A 121.1(7) . . ?
C10A C9A H9A 119.5 . . ?
C8A C9A H9A 119.5 . . ?
C9A C10A C11A 121.6(7) . . ?
C9A C10A H10A 119.2 . . ?
C11A C10A H10A 119.2 . . ?
C12A C11A C10A 117.4(9) . . ?
C12A C11A C14A 120.3(9) . . ?
C10A C11A C14A 122.2(7) . . ?
C11A C12A C13A 121.1(12) . . ?
C11A C12A H12A 119.4 . . ?
C13A C12A H12A 119.4 . . ?
C12A C13A C8A 121.2(12) . . ?
C12A C13A H13A 119.4 . . ?
C8A C13A H13A 119.4 . . ?
O4A C14A O3A 119.4(11) . . ?
O4A C14A C11A 119.8(11) . . ?
O3A C14A C11A 120.8(8) . . ?
O4A C14A Cd1 60.4(10) . 4_465 ?
O3A C14A Cd1 59.3(7) . 4_465 ?
C11A C14A Cd1 176.4(8) . 4_465 ?
C15A N1A C19A 119.1(6) . . ?
C15A N1A Ni1 124.5(5) . . ?
C19A N1A Ni1 116.1(5) . . ?
C15A N1A Cd1 124.5(6) . . ?
C19A N1A Cd1 116.3(5) . . ?
C24A N2A C20A 118.3(6) . . ?
C24A N2A Ni1 127.4(6) . . ?
C20A N2A Ni1 114.2(5) . . ?
C24A N2A Cd1 124.1(7) . . ?
C20A N2A Cd1 117.5(6) . . ?
N1A C15A C16A 122.7(7) . . ?
N1A C15A H15A 118.7 . . ?
C16A C15A H15A 118.7 . . ?
C17A C16A C15A 117.9(7) . . ?
C17A C16A H16A 121.1 . . ?
C15A C16A H16A 121.1 . . ?
C16A C17A C18A 120.9(6) . . ?
C16A C17A H17A 119.5 . . ?
C18A C17A H17A 119.5 . . ?
C17A C18A C19A 117.6(7) . . ?
C17A C18A H18A 121.2 . . ?
C19A C18A H18A 121.2 . . ?
N1A C19A C18A 121.7(6) . . ?
N1A C19A C20A 115.2(5) . . ?
C18A C19A C20A 123.1(6) . . ?
N2A C20A C21A 121.3(6) . . ?
N2A C20A C19A 115.1(5) . . ?
C21A C20A C19A 123.6(6) . . ?
C22A C21A C20A 118.4(6) . . ?
C22A C21A H21A 120.8 . . ?
C20A C21A H21A 120.8 . . ?
C23A C22A C21A 121.7(6) . . ?
C23A C22A H22A 119.2 . . ?
C21A C22A H22A 119.2 . . ?
C22A C23A C24A 117.0(6) . . ?
C22A C23A H23A 121.5 . . ?
C24A C23A H23A 121.5 . . ?
N2A C24A C23A 123.2(7) . . ?
N2A C24A H24A 118.4 . . ?
C23A C24A H24A 118.4 . . ?
C1B O1B Cd1 86.1(11) . . ?
C1B O1B Ni1 86.2(11) . . ?
C1B O2B Cd1 84.6(10) . . ?
C1B O2B Ni1 88.0(9) . . ?
O2B C1B O1B 121.0(13) . . ?
O2B C1B C2B 120.3(11) . . ?
O1B C1B C2B 118.6(12) . . ?
C7B C2B C3B 119.8(8) . . ?
C7B C2B C1B 120.8(8) . . ?
C3B C2B C1B 119.1(9) . . ?
C4B C3B C2B 119.6(10) . . ?
C4B C3B H3B 120.2 . . ?
C2B C3B H3B 120.2 . . ?
C3B C4B C5B 121.7(10) . . ?
C3B C4B H4B 119.2 . . ?
C5B C4B H4B 119.2 . . ?
C4B C5B C6B 118.0(7) . . ?
C4B C5B C8B 121.2(7) . . ?
C6B C5B C8B 120.7(6) . . ?
C7B C6B C5B 121.1(7) . . ?
C7B C6B H6B 119.5 . . ?
C5B C6B H6B 119.5 . . ?
C2B C7B C6B 119.7(7) . . ?
C2B C7B H7B 120.1 . . ?
C6B C7B H7B 120.1 . . ?
C13B C8B C9B 117.1(8) . . ?
C13B C8B C5B 122.1(7) . . ?
C9B C8B C5B 120.6(6) . . ?
C10B C9B C8B 121.4(7) . . ?
C10B C9B H9B 119.3 . . ?
C8B C9B H9B 119.3 . . ?
C9B C10B C11B 120.8(6) . . ?
C9B C10B H10B 119.6 . . ?
C11B C10B H10B 119.6 . . ?
C12B C11B C10B 117.8(9) . . ?
C12B C11B C14B 120.3(9) . . ?
C10B C11B C14B 121.8(7) . . ?
C11B C12B C13B 121.9(13) . . ?
C11B C12B H12B 119.1 . . ?
C13B C12B H12B 119.1 . . ?
C8B C13B C12B 120.8(11) . . ?
C8B C13B H13B 119.6 . . ?
C12B C13B H13B 119.6 . . ?
O4B C14B O3B 120.7(11) . . ?
O4B C14B C11B 120.0(11) . . ?
O3B C14B C11B 119.3(8) . . ?
C15B N1B C19B 119.0(10) . . ?
C15B N1B Ni1 127.2(11) . . ?
C19B N1B Ni1 113.7(9) . . ?
C15B N1B Cd1 127.6(11) . . ?
C19B N1B Cd1 113.3(9) . . ?
C24B N2B C20B 117.8(10) . . ?
C24B N2B Ni1 129.1(11) . . ?
C20B N2B Ni1 112.9(8) . . ?
C24B N2B Cd1 125.8(11) . . ?
C20B N2B Cd1 116.4(9) . . ?
N1B C15B C16B 123.3(12) . . ?
N1B C15B H15B 118.4 . . ?
C16B C15B H15B 118.4 . . ?
C17B C16B C15B 117.1(12) . . ?
C17B C16B H16B 121.5 . . ?
C15B C16B H16B 121.5 . . ?
C16B C17B C18B 121.4(11) . . ?
C16B C17B H17B 119.3 . . ?
C18B C17B H17B 119.3 . . ?
C17B C18B C19B 117.7(11) . . ?
C17B C18B H18B 121.1 . . ?
C19B C18B H18B 121.1 . . ?
N1B C19B C18B 121.4(10) . . ?
N1B C19B C20B 115.7(9) . . ?
C18B C19B C20B 123.0(10) . . ?
N2B C20B C21B 122.9(10) . . ?
N2B C20B C19B 114.9(8) . . ?
C21B C20B C19B 122.1(10) . . ?
C22B C21B C20B 117.0(11) . . ?
C22B C21B H21B 121.5 . . ?
C20B C21B H21B 121.5 . . ?
C23B C22B C21B 121.7(11) . . ?
C23B C22B H22B 119.1 . . ?
C21B C22B H22B 119.1 . . ?
C22B C23B C24B 118.2(11) . . ?
C22B C23B H23B 120.9 . . ?
C24B C23B H23B 120.9 . . ?
N2B C24B C23B 122.3(12) . . ?
N2B C24B H24B 118.9 . . ?
C23B C24B H24B 118.9 . . ?

loop_
_geom_bond_atom_site_label_1
_geom_bond_atom_site_label_2
_geom_bond_distance
_geom_bond_site_symmetry_2
_geom_bond_publ_flag
Cd1 O1B 1.98(3) . ?
Cd1 O1A 2.00(2) . ?
Cd1 N2B 2.02(2) . ?
Cd1 O2B 2.03(2) . ?
Cd1 O3B 2.103(15) 4_766 ?
Cd1 N1B 2.11(2) . ?
Cd1 N2A 2.121(14) . ?
Cd1 O4B 2.14(2) 4_766 ?
Cd1 N1A 2.168(16) . ?
Cd1 O3A 2.180(16) 4_766 ?
Cd1 O4A 2.20(2) 4_766 ?
Cd1 O2A 2.24(2) . ?
Ni1 N1B 1.98(2) . ?
Ni1 N2B 2.013(17) . ?
Ni1 O4B 2.04(2) 4_766 ?
Ni1 N1A 2.051(9) . ?
Ni1 O2B 2.070(19) . ?
Ni1 N2A 2.098(9) . ?
Ni1 O1B 2.11(2) . ?
Ni1 O4A 2.11(2) 4_766 ?
Ni1 O1A 2.13(2) . ?
Ni1 O3B 2.166(11) 4_766 ?
Ni1 O3A 2.251(12) 4_766 ?
Ni1 O2A 2.271(18) . ?
O1A C1A 1.274(12) . ?
O2A C1A 1.267(10) . ?
O3A C14A 1.285(9) . ?
O4A C14A 1.246(10) . ?
C1A C2A 1.504(11) . ?
C2A C7A 1.376(10) . ?
C2A C3A 1.400(11) . ?
C3A C4A 1.379(11) . ?
C3A H3A 0.9500 . ?
C4A C5A 1.388(10) . ?
C4A H4A 0.9500 . ?
C5A C6A 1.398(9) . ?
C5A C8A 1.485(10) . ?
C6A C7A 1.394(10) . ?
C6A H6A 0.9500 . ?
C7A H7A 0.9500 . ?
C8A C13A 1.384(11) . ?
C8A C9A 1.409(10) . ?
C9A C10A 1.361(10) . ?
C9A H9A 0.9500 . ?
C10A C11A 1.388(10) . ?
C10A H10A 0.9500 . ?
C11A C12A 1.382(12) . ?
C11A C14A 1.483(10) . ?
C12A C13A 1.383(11) . ?
C12A H12A 0.9500 . ?
C13A H13A 0.9500 . ?
N1A C15A 1.323(7) . ?
N1A C19A 1.340(7) . ?
N2A C24A 1.333(7) . ?
N2A C20A 1.351(7) . ?
C15A C16A 1.394(8) . ?
C15A H15A 0.9500 . ?
C16A C17A 1.349(10) . ?
C16A H16A 0.9500 . ?
C17A C18A 1.388(10) . ?
C17A H17A 0.9500 . ?
C18A C19A 1.392(8) . ?
C18A H18A 0.9500 . ?
C19A C20A 1.493(8) . ?
C20A C21A 1.399(7) . ?
C21A C22A 1.362(9) . ?
C21A H21A 0.9500 . ?
C22A C23A 1.358(10) . ?
C22A H22A 0.9500 . ?
C23A C24A 1.400(9) . ?
C23A H23A 0.9500 . ?
C24A H24A 0.9500 . ?
O1B C1B 1.278(12) . ?
O2B C1B 1.271(10) . ?
O3B C14B 1.280(9) . ?
O4B C14B 1.244(11) . ?
C1B C2B 1.503(10) . ?
C2B C7B 1.381(10) . ?
C2B C3B 1.403(11) . ?
C3B C4B 1.382(11) . ?
C3B H3B 0.9500 . ?
C4B C5B 1.385(10) . ?
C4B H4B 0.9500 . ?
C5B C6B 1.401(9) . ?
C5B C8B 1.491(9) . ?
C6B C7B 1.394(10) . ?
C6B H6B 0.9500 . ?
C7B H7B 0.9500 . ?
C8B C13B 1.375(11) . ?
C8B C9B 1.413(8) . ?
C9B C10B 1.369(10) . ?
C9B H9B 0.9500 . ?
C10B C11B 1.388(10) . ?
C10B H10B 0.9500 . ?
C11B C12B 1.376(13) . ?
C11B C14B 1.485(10) . ?
C12B C13B 1.387(11) . ?
C12B H12B 0.9500 . ?
C13B H13B 0.9500 . ?
N1B C15B 1.323(10) . ?
N1B C19B 1.341(9) . ?
N2B C24B 1.334(10) . ?
N2B C20B 1.348(10) . ?
C15B C16B 1.394(11) . ?
C15B H15B 0.9500 . ?
C16B C17B 1.350(13) . ?
C16B H16B 0.9500 . ?
C17B C18B 1.384(13) . ?
C17B H17B 0.9500 . ?
C18B C19B 1.393(10) . ?
C18B H18B 0.9500 . ?
C19B C20B 1.490(10) . ?
C20B C21B 1.401(10) . ?
C21B C22B 1.358(12) . ?
C21B H21B 0.9500 . ?
C22B C23B 1.357(13) . ?
C22B H22B 0.9500 . ?
C23B C24B 1.397(11) . ?
C23B H23B 0.9500 . ?
C24B H24B 0.9500 . ?

loop_
_geom_torsion_atom_site_label_1
_geom_torsion_atom_site_label_2
_geom_torsion_atom_site_label_3
_geom_torsion_atom_site_label_4
_geom_torsion
_geom_torsion_site_symmetry_1
_geom_torsion_site_symmetry_2
_geom_torsion_site_symmetry_3
_geom_torsion_site_symmetry_4
_geom_torsion_publ_flag
Cd1 O2A C1A O1A -3(2) . . . . ?
Ni1 O2A C1A O1A -5(2) . . . . ?
Cd1 O2A C1A C2A -177.5(15) . . . . ?
Ni1 O2A C1A C2A -180.0(14) . . . . ?
Cd1 O1A C1A O2A 3(2) . . . . ?
Ni1 O1A C1A O2A 6(2) . . . . ?
Cd1 O1A C1A C2A 177.8(13) . . . . ?
Ni1 O1A C1A C2A -179.6(13) . . . . ?
O2A C1A C2A C7A 3(2) . . . . ?
O1A C1A C2A C7A -171.8(18) . . . . ?
O2A C1A C2A C3A 177.3(16) . . . . ?
O1A C1A C2A C3A 3(3) . . . . ?
C7A C2A C3A C4A 3(2) . . . . ?
C1A C2A C3A C4A -171.3(14) . . . . ?
C2A C3A C4A C5A 0(2) . . . . ?
C3A C4A C5A C6A -3.8(18) . . . . ?
C3A C4A C5A C8A 172.2(13) . . . . ?
C4A C5A C6A C7A 3.7(15) . . . . ?
C8A C5A C6A C7A -172.3(9) . . . . ?
C3A C2A C7A C6A -3.3(17) . . . . ?
C1A C2A C7A C6A 171.3(11) . . . . ?
C5A C6A C7A C2A -0.2(15) . . . . ?
C4A C5A C8A C13A -147.3(13) . . . . ?
C6A C5A C8A C13A 28.7(17) . . . . ?
C4A C5A C8A C9A 31.8(15) . . . . ?
C6A C5A C8A C9A -152.3(10) . . . . ?
C13A C8A C9A C10A 5.7(16) . . . . ?
C5A C8A C9A C10A -173.4(9) . . . . ?
C8A C9A C10A C11A 1.1(15) . . . . ?
C9A C10A C11A C12A -7(2) . . . . ?
C9A C10A C11A C14A 175.9(9) . . . . ?
C10A C11A C12A C13A 6(3) . . . . ?
C14A C11A C12A C13A -176.9(19) . . . . ?
C11A C12A C13A C8A 1(4) . . . . ?
C9A C8A C13A C12A -7(2) . . . . ?
C5A C8A C13A C12A 172.3(19) . . . . ?
Ni1 O4A C14A O3A -6.3(15) 4_465 . . . ?
Cd1 O4A C14A O3A -5.9(15) 4_465 . . . ?
Ni1 O4A C14A C11A 175.4(9) 4_465 . . . ?
Cd1 O4A C14A C11A 175.8(9) 4_465 . . . ?
Ni1 O4A C14A Cd1 -0.4(4) 4_465 . . 4_465 ?
Cd1 O3A C14A O4A 6.0(15) 4_465 . . . ?
Ni1 O3A C14A O4A 5.9(15) 4_465 . . . ?
Cd1 O3A C14A C11A -175.8(9) 4_465 . . . ?
Ni1 O3A C14A C11A -175.8(9) 4_465 . . . ?
Ni1 O3A C14A Cd1 0.0(4) 4_465 . . 4_465 ?
C12A C11A C14A O4A 0(2) . . . . ?
C10A C11A C14A O4A 176.8(15) . . . . ?
C12A C11A C14A O3A -178.6(19) . . . . ?
C10A C11A C14A O3A -1.4(16) . . . . ?
C19A N1A C15A C16A -0.1(14) . . . . ?
Ni1 N1A C15A C16A -174.5(15) . . . . ?
Cd1 N1A C15A C16A -178.2(15) . . . . ?
N1A C15A C16A C17A 1.8(13) . . . . ?
C15A C16A C17A C18A -2.0(16) . . . . ?
C16A C17A C18A C19A 0.7(16) . . . . ?
C15A N1A C19A C18A -1.3(18) . . . . ?
Ni1 N1A C19A C18A 173.5(11) . . . . ?
Cd1 N1A C19A C18A 176.9(11) . . . . ?
C15A N1A C19A C20A 178.4(11) . . . . ?
Ni1 N1A C19A C20A -6.8(17) . . . . ?
Cd1 N1A C19A C20A -3.4(17) . . . . ?
C17A C18A C19A N1A 1.1(18) . . . . ?
C17A C18A C19A C20A -178.6(11) . . . . ?
C24A N2A C20A C21A 3(2) . . . . ?
Ni1 N2A C20A C21A -176.4(10) . . . . ?
Cd1 N2A C20A C21A -179.5(11) . . . . ?
C24A N2A C20A C19A -177.3(14) . . . . ?
Ni1 N2A C20A C19A 3.3(16) . . . . ?
Cd1 N2A C20A C19A 0.2(17) . . . . ?
N1A C19A C20A N2A 2.2(17) . . . . ?
C18A C19A C20A N2A -178.1(13) . . . . ?
N1A C19A C20A C21A -178.2(13) . . . . ?
C18A C19A C20A C21A 1.5(18) . . . . ?
N2A C20A C21A C22A -2.8(16) . . . . ?
C19A C20A C21A C22A 177.6(10) . . . . ?
C20A C21A C22A C23A 0.6(13) . . . . ?
C21A C22A C23A C24A 1.1(14) . . . . ?
C20A N2A C24A C23A -1(2) . . . . ?
Ni1 N2A C24A C23A 178.1(13) . . . . ?
Cd1 N2A C24A C23A -178.5(13) . . . . ?
C22A C23A C24A N2A -0.9(19) . . . . ?
Cd1 O2B C1B O1B 11(2) . . . . ?
Ni1 O2B C1B O1B 8(2) . . . . ?
Cd1 O2B C1B C2B -173.1(13) . . . . ?
Ni1 O2B C1B C2B -175.7(12) . . . . ?
Cd1 O1B C1B O2B -11(2) . . . . ?
Ni1 O1B C1B O2B -8(2) . . . . ?
Cd1 O1B C1B C2B 172.8(12) . . . . ?
Ni1 O1B C1B C2B 175.8(12) . . . . ?
O2B C1B C2B C7B 16.7(19) . . . . ?
O1B C1B C2B C7B -167.0(19) . . . . ?
O2B C1B C2B C3B -168.8(15) . . . . ?
O1B C1B C2B C3B 8(2) . . . . ?
C7B C2B C3B C4B -3(2) . . . . ?
C1B C2B C3B C4B -178.1(13) . . . . ?
C2B C3B C4B C5B 1(2) . . . . ?
C3B C4B C5B C6B 1.7(17) . . . . ?
C3B C4B C5B C8B 179.6(12) . . . . ?
C4B C5B C6B C7B -2.0(15) . . . . ?
C8B C5B C6B C7B -179.9(9) . . . . ?
C3B C2B C7B C6B 3.2(17) . . . . ?
C1B C2B C7B C6B 177.7(10) . . . . ?
C5B C6B C7B C2B -0.4(16) . . . . ?
C4B C5B C8B C13B 160.9(11) . . . . ?
C6B C5B C8B C13B -21.2(15) . . . . ?
C4B C5B C8B C9B -23.9(14) . . . . ?
C6B C5B C8B C9B 153.9(9) . . . . ?
C13B C8B C9B C10B -5.1(15) . . . . ?
C5B C8B C9B C10B 179.5(9) . . . . ?
C8B C9B C10B C11B 2.5(14) . . . . ?
C9B C10B C11B C12B 1(2) . . . . ?
C9B C10B C11B C14B 179.1(9) . . . . ?
C10B C11B C12B C13B -2(3) . . . . ?
C14B C11B C12B C13B 179.9(17) . . . . ?
C9B C8B C13B C12B 4(2) . . . . ?
C5B C8B C13B C12B 179.5(17) . . . . ?
C11B C12B C13B C8B -1(3) . . . . ?
Ni1 O4B C14B O3B -2.2(14) 4_465 . . . ?
Cd1 O4B C14B O3B -1.3(14) 4_465 . . . ?
Ni1 O4B C14B C11B 176.4(8) 4_465 . . . ?
Cd1 O4B C14B C11B 177.4(9) 4_465 . . . ?
Cd1 O4B C14B Ni1 0.9(4) 4_465 . . 4_465 ?
Ni1 O4B C14B Cd1 -0.9(4) 4_465 . . 4_465 ?
Cd1 O3B C14B O4B 1.3(14) 4_465 . . . ?
Ni1 O3B C14B O4B 2.1(14) 4_465 . . . ?
Cd1 O3B C14B C11B -177.4(8) 4_465 . . . ?
Ni1 O3B C14B C11B -176.6(8) 4_465 . . . ?
Cd1 O3B C14B Ni1 -0.8(4) 4_465 . . 4_465 ?
Ni1 O3B C14B Cd1 0.8(4) 4_465 . . 4_465 ?
C12B C11B C14B O4B 19(2) . . . . ?
C10B C11B C14B O4B -158.8(14) . . . . ?
C12B C11B C14B O3B -162.1(17) . . . . ?
C10B C11B C14B O3B 19.9(14) . . . . ?
C19B N1B C15B C16B 1(2) . . . . ?
Ni1 N1B C15B C16B -180(4) . . . . ?
Cd1 N1B C15B C16B 177(4) . . . . ?
N1B C15B C16B C17B 2(2) . . . . ?
C15B C16B C17B C18B -4(4) . . . . ?
C16B C17B C18B C19B 5(4) . . . . ?
C15B N1B C19B C18B -1(4) . . . . ?
Ni1 N1B C19B C18B 180(3) . . . . ?
Cd1 N1B C19B C18B -177(3) . . . . ?
C15B N1B C19B C20B 180(3) . . . . ?
Ni1 N1B C19B C20B 0(4) . . . . ?
Cd1 N1B C19B C20B 3(4) . . . . ?
C17B C18B C19B N1B -2(4) . . . . ?
C17B C18B C19B C20B 178(3) . . . . ?
C24B N2B C20B C21B -4(5) . . . . ?
Ni1 N2B C20B C21B -179(2) . . . . ?
Cd1 N2B C20B C21B 177(2) . . . . ?
C24B N2B C20B C19B 178(3) . . . . ?
Ni1 N2B C20B C19B 2(4) . . . . ?
Cd1 N2B C20B C19B -1(4) . . . . ?
N1B C19B C20B N2B -1(4) . . . . ?
C18B C19B C20B N2B 179(3) . . . . ?
N1B C19B C20B C21B -180(3) . . . . ?
C18B C19B C20B C21B 0(4) . . . . ?
N2B C20B C21B C22B 3(4) . . . . ?
C19B C20B C21B C22B -179(2) . . . . ?
C20B C21B C22B C23B 0(4) . . . . ?
C21B C22B C23B C24B -1(4) . . . . ?
C20B N2B C24B C23B 2(5) . . . . ?
Ni1 N2B C24B C23B 177(3) . . . . ?
Cd1 N2B C24B C23B -179(3) . . . . ?
C22B C23B C24B N2B 0(4) . . . . ?
